data_4071727
loop_
_publ_author_name
'Bar, Arun Kumar'
'Chakrabarty, Rajesh'
'Mukherjee, Partha Sarathi'

_publ_section_title
;
 Unusual Hydrogenation of Fumarate Anion Followed by Metal&#x2212;Carbon
 Bond Formation: Synthesis and Characterization of Two Metallochelates
;
_journal_issue 15
_journal_name_full Organometallics
_journal_page_first 3806
_journal_paper_doi 10.1021/om800341p
_journal_volume 27
_journal_year 2008
_chemical_formula_moiety 'C34 H28 Fe O2 P2, H2 O'
_chemical_formula_sum 'C34 H30 Fe O3 P2'
_chemical_formula_weight 604.37
_chemical_name_systematic
;
 ?
;
_space_group_IT_number 14
_symmetry_cell_setting monoclinic
_symmetry_space_group_name_Hall '-P 2ybc'
_symmetry_space_group_name_H-M 'P 1 21/c 1'
_atom_sites_solution_hydrogens geom
_atom_sites_solution_primary direct
_atom_sites_solution_secondary difmap
_audit_creation_method SHELXL-97
_cell_angle_alpha 90.00
_cell_angle_beta 95.930(5)
_cell_angle_gamma 90.00
_cell_formula_units_Z 4
_cell_length_a 22.552(6)
_cell_length_b 10.590(3)
_cell_length_c 12.220(3)
_cell_measurement_reflns_used 721
_cell_measurement_temperature 293(2)
_cell_measurement_theta_max 28.0
_cell_measurement_theta_min 1.8
_cell_volume 2902.8(13)
_computing_cell_refinement 'Bruker SMART'
_computing_data_collection 'Bruker SMART'
_computing_data_reduction 'Bruker SAINT'
_computing_molecular_graphics 'ORTEP-3 for Windows (Farrugia, 1997)'
_computing_publication_material 'WinGX (Farrugia, 1999)'
_computing_structure_refinement 'SHELXL97 (Sheldrick, 1997)'
_computing_structure_solution 'SHELXS97 (Sheldrick, 1990)'
_diffrn_ambient_temperature 293(2)
_diffrn_measured_fraction_theta_full 0.979
_diffrn_measured_fraction_theta_max 0.979
_diffrn_measurement_device_type 'CCD area detector'
_diffrn_measurement_method 'phi and omega scans'
_diffrn_radiation_monochromator graphite
_diffrn_radiation_source 'fine-focus sealed tube'
_diffrn_radiation_type MoK\a
_diffrn_radiation_wavelength 0.71073
_diffrn_reflns_av_R_equivalents 0.0790
_diffrn_reflns_av_sigmaI/netI 0.0952
_diffrn_reflns_limit_h_max 29
_diffrn_reflns_limit_h_min -29
_diffrn_reflns_limit_k_max 12
_diffrn_reflns_limit_k_min -13
_diffrn_reflns_limit_l_max 15
_diffrn_reflns_limit_l_min -16
_diffrn_reflns_number 24852
_diffrn_reflns_theta_full 28.03
_diffrn_reflns_theta_max 28.03
_diffrn_reflns_theta_min 1.82
_exptl_absorpt_coefficient_mu 0.664
_exptl_absorpt_correction_T_max 0.9246
_exptl_absorpt_correction_T_min 0.7412
_exptl_absorpt_correction_type empirical
_exptl_absorpt_process_details SADABS
_exptl_crystal_colour orange
_exptl_crystal_density_diffrn 1.383
_exptl_crystal_density_method 'not measured'
_exptl_crystal_description needles
_exptl_crystal_F_000 1256
_exptl_crystal_size_max 0.48
_exptl_crystal_size_mid 0.14
_exptl_crystal_size_min 0.12
_refine_diff_density_max 0.361
_refine_diff_density_min -0.265
_refine_diff_density_rms 0.065
_refine_ls_extinction_method none
_refine_ls_goodness_of_fit_ref 1.046
_refine_ls_hydrogen_treatment mixed
_refine_ls_matrix_type full
_refine_ls_number_parameters 369
_refine_ls_number_reflns 6856
_refine_ls_number_restraints 0
_refine_ls_restrained_S_all 1.046
_refine_ls_R_factor_all 0.1465
_refine_ls_R_factor_gt 0.0735
_refine_ls_shift/su_max 0.001
_refine_ls_shift/su_mean 0.000
_refine_ls_structure_factor_coef Fsqd
_refine_ls_weighting_details 'calc w=1/[\s^2^(Fo^2^)+(0.0579P)^2^+0.2144P] where P=(Fo^2^+2Fc^2^)/3'
_refine_ls_weighting_scheme calc
_refine_ls_wR_factor_gt 0.1319
_refine_ls_wR_factor_ref 0.1573
_reflns_number_gt 3781
_reflns_number_total 6856
_reflns_threshold_expression >2sigma(I)
_cod_data_source_file om800341p-file001.cif
_cod_data_source_block complex-3
_cod_original_cell_volume 2902.7(13)
_cod_original_sg_symbol_H-M P21/c
_cod_database_code 4071727

loop_
_symmetry_equiv_pos_as_xyz
'x, y, z'
'-x, y+1/2, -z+1/2'
'-x, -y, -z'
'x, -y-1/2, z-1/2'

loop_
_atom_site_label
_atom_site_type_symbol
_atom_site_fract_x
_atom_site_fract_y
_atom_site_fract_z
_atom_site_U_iso_or_equiv
_atom_site_adp_type
_atom_site_occupancy
_atom_site_symmetry_multiplicity
_atom_site_calc_flag
_atom_site_refinement_flags
Fe1 Fe 0.74659(2) 0.21925(5) 0.70361(5) 0.04281(19) Uani 1 1 d .
P1 P 0.86563(4) 0.01760(10) 0.71211(9) 0.0405(3) Uani 1 1 d .
P2 P 0.64028(5) 0.41880(12) 0.78161(10) 0.0548(3) Uani 1 1 d .
O1 O 0.83132(12) -0.0821(3) 0.6482(2) 0.0539(7) Uani 1 1 d .
O2 O 0.67487(14) 0.4704(3) 0.8807(3) 0.0844(11) Uani 1 1 d .
C1 C 0.87534(16) -0.0178(4) 0.8572(3) 0.0414(9) Uani 1 1 d .
C2 C 0.91637(17) 0.0449(4) 0.9302(4) 0.0533(11) Uani 1 1 d .
H2 H 0.9387 0.1107 0.9051 0.064 Uiso 1 1 calc R
C3 C 0.9244(2) 0.0107(5) 1.0393(4) 0.0635(13) Uani 1 1 d .
H3 H 0.9519 0.0536 1.0877 0.076 Uiso 1 1 calc R
C4 C 0.8919(2) -0.0863(5) 1.0769(4) 0.0700(14) Uani 1 1 d .
H4 H 0.8972 -0.1087 1.1508 0.084 Uiso 1 1 calc R
C5 C 0.8516(2) -0.1508(5) 1.0061(4) 0.0691(14) Uani 1 1 d .
H5 H 0.8299 -0.2173 1.0319 0.083 Uiso 1 1 calc R
C6 C 0.84307(18) -0.1170(4) 0.8963(4) 0.0547(11) Uani 1 1 d .
H6 H 0.8156 -0.1608 0.8484 0.066 Uiso 1 1 calc R
C7 C 0.94010(16) 0.0374(4) 0.6739(3) 0.0433(10) Uani 1 1 d .
C8 C 0.97494(18) -0.0691(4) 0.6642(3) 0.0574(12) Uani 1 1 d .
H8 H 0.9593 -0.1487 0.6757 0.069 Uiso 1 1 calc R
C9 C 1.0327(2) -0.0575(5) 0.6377(4) 0.0694(14) Uani 1 1 d .
H9 H 1.0556 -0.1297 0.6315 0.083 Uiso 1 1 calc R
C10 C 1.05648(19) 0.0565(6) 0.6207(4) 0.0667(14) Uani 1 1 d .
H10 H 1.0956 0.0629 0.6037 0.080 Uiso 1 1 calc R
C11 C 1.02261(19) 0.1638(5) 0.6286(4) 0.0701(14) Uani 1 1 d .
H11 H 1.0385 0.2428 0.6158 0.084 Uiso 1 1 calc R
C12 C 0.96451(18) 0.1528(5) 0.6558(4) 0.0600(12) Uani 1 1 d .
H12 H 0.9418 0.2253 0.6618 0.072 Uiso 1 1 calc R
C13 C 0.56322(18) 0.4018(5) 0.8038(4) 0.0596(12) Uani 1 1 d .
C14 C 0.5321(3) 0.5001(7) 0.8316(8) 0.169(4) Uani 1 1 d .
H14 H 0.5504 0.5788 0.8367 0.203 Uiso 1 1 calc R
C15 C 0.4736(3) 0.4905(9) 0.8535(9) 0.188(5) Uani 1 1 d .
H15 H 0.4529 0.5633 0.8689 0.226 Uiso 1 1 calc R
C16 C 0.4469(3) 0.3843(9) 0.8531(7) 0.125(3) Uani 1 1 d .
H16 H 0.4070 0.3781 0.8651 0.150 Uiso 1 1 calc R
C17 C 0.4777(3) 0.2876(8) 0.8357(10) 0.211(6) Uani 1 1 d .
H17 H 0.4605 0.2084 0.8414 0.254 Uiso 1 1 calc R
C18 C 0.5357(3) 0.2947(7) 0.8085(9) 0.178(5) Uani 1 1 d .
H18 H 0.5554 0.2207 0.7933 0.213 Uiso 1 1 calc R
C19 C 0.6433(2) 0.5186(5) 0.6635(5) 0.0769(16) Uani 1 1 d .
C20 C 0.6060(3) 0.5004(6) 0.5686(6) 0.109(2) Uani 1 1 d .
H20 H 0.5771 0.4375 0.5653 0.131 Uiso 1 1 calc R
C21 C 0.6116(6) 0.5758(10) 0.4782(9) 0.188(6) Uani 1 1 d .
H21 H 0.5868 0.5617 0.4137 0.225 Uiso 1 1 calc R
C22 C 0.6514(8) 0.6676(15) 0.4811(12) 0.225(11) Uani 1 1 d .
H22 H 0.6538 0.7176 0.4192 0.270 Uiso 1 1 calc R
C23 C 0.6899(5) 0.6905(8) 0.5763(12) 0.179(6) Uani 1 1 d .
H23 H 0.7177 0.7554 0.5781 0.215 Uiso 1 1 calc R
C24 C 0.6858(3) 0.6139(6) 0.6693(6) 0.114(3) Uani 1 1 d .
H24 H 0.7111 0.6268 0.7335 0.137 Uiso 1 1 calc R
C25 C 0.83318(15) 0.1707(4) 0.6964(3) 0.0392(9) Uani 1 1 d .
C26 C 0.82895(15) 0.2676(4) 0.7756(3) 0.0464(10) Uani 1 1 d .
H26 H 0.8420 0.2620 0.8502 0.056 Uiso 1 1 calc R
C27 C 0.80152(16) 0.3742(4) 0.7216(4) 0.0524(11) Uani 1 1 d .
H27 H 0.7935 0.4505 0.7548 0.063 Uiso 1 1 calc R
C28 C 0.78864(16) 0.3453(4) 0.6105(4) 0.0518(11) Uani 1 1 d .
H28 H 0.7705 0.3992 0.5569 0.062 Uiso 1 1 calc R
C29 C 0.80761(15) 0.2209(4) 0.5929(3) 0.0459(10) Uani 1 1 d .
H29 H 0.8042 0.1786 0.5258 0.055 Uiso 1 1 calc R
C30 C 0.66476(16) 0.2662(4) 0.7453(3) 0.0475(10) Uani 1 1 d .
C31 C 0.69234(17) 0.1776(5) 0.8227(4) 0.0580(12) Uani 1 1 d .
H31 H 0.7008 0.1905 0.8980 0.070 Uiso 1 1 calc R
C32 C 0.70453(19) 0.0667(5) 0.7644(5) 0.0682(14) Uani 1 1 d .
H32 H 0.7224 -0.0060 0.7951 0.082 Uiso 1 1 calc R
C33 C 0.68525(18) 0.0845(5) 0.6531(5) 0.0651(14) Uani 1 1 d .
H33 H 0.6883 0.0258 0.5973 0.078 Uiso 1 1 calc R
C34 C 0.66041(16) 0.2060(4) 0.6397(4) 0.0564(12) Uani 1 1 d .
H34 H 0.6440 0.2412 0.5737 0.068 Uiso 1 1 calc R
O1W O 0.2127(2) 0.4276(5) 0.0713(4) 0.1119(17) Uani 1 1 d .
H1W H 0.247(2) 0.441(5) 0.071(4) 0.08(2) Uiso 1 1 d .
H2W H 0.198(3) 0.423(7) -0.017(7) 0.21(3) Uiso 1 1 d .

loop_
_atom_site_aniso_label
_atom_site_aniso_U_11
_atom_site_aniso_U_22
_atom_site_aniso_U_33
_atom_site_aniso_U_23
_atom_site_aniso_U_13
_atom_site_aniso_U_12
Fe1 0.0299(3) 0.0444(4) 0.0558(4) 0.0027(3) 0.0126(2) 0.0006(3)
P1 0.0355(5) 0.0409(6) 0.0461(6) -0.0003(5) 0.0088(4) 0.0023(5)
P2 0.0379(6) 0.0637(8) 0.0647(8) -0.0005(7) 0.0144(5) 0.0050(6)
O1 0.0559(17) 0.0462(18) 0.0583(18) -0.0082(14) -0.0003(14) -0.0006(14)
O2 0.061(2) 0.100(3) 0.091(3) -0.030(2) 0.0024(19) -0.0012(19)
C1 0.0369(19) 0.040(2) 0.049(2) 0.0023(19) 0.0128(18) 0.0048(18)
C2 0.047(2) 0.052(3) 0.061(3) 0.003(2) 0.009(2) 0.004(2)
C3 0.069(3) 0.073(4) 0.047(3) -0.003(3) -0.003(2) 0.016(3)
C4 0.087(4) 0.076(4) 0.048(3) 0.012(3) 0.014(3) 0.033(3)
C5 0.081(4) 0.061(3) 0.069(4) 0.020(3) 0.025(3) 0.010(3)
C6 0.048(2) 0.053(3) 0.065(3) 0.001(2) 0.012(2) 0.002(2)
C7 0.042(2) 0.046(3) 0.043(2) 0.0015(19) 0.0088(18) 0.008(2)
C8 0.051(2) 0.059(3) 0.064(3) 0.002(2) 0.009(2) 0.017(2)
C9 0.052(3) 0.083(4) 0.075(3) 0.003(3) 0.011(2) 0.028(3)
C10 0.034(2) 0.112(5) 0.055(3) -0.009(3) 0.012(2) 0.009(3)
C11 0.050(3) 0.084(4) 0.080(3) -0.008(3) 0.026(2) -0.013(3)
C12 0.050(2) 0.057(3) 0.078(3) -0.003(3) 0.027(2) 0.006(2)
C13 0.040(2) 0.070(3) 0.071(3) 0.005(3) 0.020(2) 0.012(2)
C14 0.085(5) 0.111(6) 0.330(13) -0.018(7) 0.106(6) 0.010(4)
C15 0.095(6) 0.148(8) 0.343(14) 0.022(9) 0.123(8) 0.041(6)
C16 0.057(4) 0.141(7) 0.189(7) 0.034(6) 0.063(4) 0.019(4)
C17 0.094(5) 0.103(6) 0.461(18) -0.037(8) 0.146(8) -0.023(5)
C18 0.074(4) 0.085(5) 0.395(15) -0.041(7) 0.121(7) -0.017(4)
C19 0.068(3) 0.063(4) 0.107(5) 0.019(3) 0.041(3) 0.027(3)
C20 0.146(6) 0.103(5) 0.086(5) 0.031(4) 0.042(5) 0.053(5)
C21 0.295(17) 0.166(11) 0.122(7) 0.070(8) 0.111(9) 0.130(11)
C22 0.32(2) 0.201(15) 0.188(12) 0.129(13) 0.182(14) 0.173(16)
C23 0.160(9) 0.081(6) 0.328(15) 0.088(9) 0.177(10) 0.045(6)
C24 0.079(4) 0.068(4) 0.208(8) 0.029(5) 0.078(5) 0.020(3)
C25 0.0295(18) 0.043(2) 0.047(2) 0.002(2) 0.0119(17) -0.0028(17)
C26 0.0299(18) 0.056(3) 0.055(3) -0.008(2) 0.0095(18) 0.0007(19)
C27 0.036(2) 0.038(3) 0.085(4) -0.011(2) 0.017(2) -0.0031(19)
C28 0.039(2) 0.039(3) 0.078(3) 0.010(2) 0.013(2) -0.0023(19)
C29 0.038(2) 0.049(3) 0.053(3) 0.005(2) 0.0141(18) -0.004(2)
C30 0.0286(18) 0.061(3) 0.055(3) 0.003(2) 0.0154(18) 0.0047(19)
C31 0.039(2) 0.071(3) 0.067(3) 0.020(3) 0.023(2) 0.005(2)
C32 0.044(2) 0.056(3) 0.110(4) 0.026(3) 0.037(3) 0.004(2)
C33 0.040(2) 0.060(3) 0.099(4) -0.012(3) 0.025(3) -0.013(2)
C34 0.033(2) 0.070(3) 0.068(3) 0.000(3) 0.011(2) -0.004(2)
O1W 0.098(3) 0.156(4) 0.080(3) -0.015(3) 0.003(3) -0.057(3)

loop_
_atom_type_symbol
_atom_type_description
_atom_type_scat_dispersion_real
_atom_type_scat_dispersion_imag
_atom_type_scat_source
C C 0.0033 0.0016 'International Tables Vol C Tables 4.2.6.8 and 6.1.1.4'
H H 0.0000 0.0000 'International Tables Vol C Tables 4.2.6.8 and 6.1.1.4'
O O 0.0106 0.0060 'International Tables Vol C Tables 4.2.6.8 and 6.1.1.4'
P P 0.1023 0.0942 'International Tables Vol C Tables 4.2.6.8 and 6.1.1.4'
Fe Fe 0.3463 0.8444 'International Tables Vol C Tables 4.2.6.8 and 6.1.1.4'

loop_
_geom_angle_atom_site_label_1
_geom_angle_atom_site_label_2
_geom_angle_atom_site_label_3
_geom_angle
C34 Fe1 C30 41.45(16)
C34 Fe1 C29 115.74(17)
C30 Fe1 C29 149.78(16)
C34 Fe1 C25 148.84(17)
C30 Fe1 C25 168.00(16)
C29 Fe1 C25 41.49(15)
C34 Fe1 C26 168.81(18)
C30 Fe1 C26 130.05(17)
C29 Fe1 C26 68.55(16)
C25 Fe1 C26 40.88(15)
C34 Fe1 C33 40.52(17)
C30 Fe1 C33 68.96(18)
C29 Fe1 C33 106.87(18)
C25 Fe1 C33 115.78(17)
C26 Fe1 C33 150.08(19)
C34 Fe1 C31 68.78(18)
C30 Fe1 C31 41.11(16)
C29 Fe1 C31 167.09(17)
C25 Fe1 C31 128.71(16)
C26 Fe1 C31 109.45(18)
C33 Fe1 C31 68.1(2)
C34 Fe1 C28 108.18(18)
C30 Fe1 C28 117.72(16)
C29 Fe1 C28 40.42(15)
C25 Fe1 C28 68.83(15)
C26 Fe1 C28 67.82(17)
C33 Fe1 C28 128.8(2)
C31 Fe1 C28 151.81(19)
C34 Fe1 C32 67.88(19)
C30 Fe1 C32 68.61(17)
C29 Fe1 C32 128.31(19)
C25 Fe1 C32 107.39(17)
C26 Fe1 C32 118.5(2)
C33 Fe1 C32 39.96(18)
C31 Fe1 C32 40.43(18)
C28 Fe1 C32 166.4(2)
C34 Fe1 C27 129.90(18)
C30 Fe1 C27 109.37(16)
C29 Fe1 C27 67.73(17)
C25 Fe1 C27 68.59(15)
C26 Fe1 C27 40.54(15)
C33 Fe1 C27 167.1(2)
C31 Fe1 C27 119.66(19)
C28 Fe1 C27 39.70(16)
C32 Fe1 C27 152.5(2)
O1 P1 C25 113.89(16)
O1 P1 C7 113.34(18)
C25 P1 C7 104.47(18)
O1 P1 C1 111.92(18)
C25 P1 C1 107.59(18)
C7 P1 C1 104.93(17)
O2 P2 C30 113.0(2)
O2 P2 C13 110.6(2)
C30 P2 C13 106.1(2)
O2 P2 C19 112.4(3)
C30 P2 C19 107.2(2)
C13 P2 C19 107.3(2)
C2 C1 C6 118.6(4)
C2 C1 P1 122.5(3)
C6 C1 P1 118.7(3)
C3 C2 C1 120.7(4)
C3 C2 H2 119.7
C1 C2 H2 119.7
C4 C3 C2 120.0(5)
C4 C3 H3 120.0
C2 C3 H3 120.0
C3 C4 C5 120.4(5)
C3 C4 H4 119.8
C5 C4 H4 119.8
C4 C5 C6 120.0(5)
C4 C5 H5 120.0
C6 C5 H5 120.0
C5 C6 C1 120.3(4)
C5 C6 H6 119.9
C1 C6 H6 119.9
C12 C7 C8 118.2(4)
C12 C7 P1 123.2(3)
C8 C7 P1 118.6(3)
C9 C8 C7 120.3(4)
C9 C8 H8 119.9
C7 C8 H8 119.9
C10 C9 C8 121.1(5)
C10 C9 H9 119.4
C8 C9 H9 119.4
C9 C10 C11 119.7(4)
C9 C10 H10 120.1
C11 C10 H10 120.1
C10 C11 C12 119.4(5)
C10 C11 H11 120.3
C12 C11 H11 120.3
C7 C12 C11 121.3(4)
C7 C12 H12 119.4
C11 C12 H12 119.4
C18 C13 C14 114.1(5)
C18 C13 P2 124.7(4)
C14 C13 P2 120.6(5)
C13 C14 C15 122.5(7)
C13 C14 H14 118.7
C15 C14 H14 118.7
C16 C15 C14 121.7(8)
C16 C15 H15 119.2
C14 C15 H15 119.2
C17 C16 C15 116.6(6)
C17 C16 H16 121.7
C15 C16 H16 121.7
C16 C17 C18 122.9(7)
C16 C17 H17 118.5
C18 C17 H17 118.5
C13 C18 C17 121.8(6)
C13 C18 H18 119.1
C17 C18 H18 119.1
C20 C19 C24 120.3(6)
C20 C19 P2 121.7(5)
C24 C19 P2 118.0(5)
C19 C20 C21 119.7(9)
C19 C20 H20 120.1
C21 C20 H20 120.1
C22 C21 C20 121.5(15)
C22 C21 H21 119.3
C20 C21 H21 119.3
C21 C22 C23 120.8(13)
C21 C22 H22 119.6
C23 C22 H22 119.6
C22 C23 C24 119.0(11)
C22 C23 H23 120.5
C24 C23 H23 120.5
C19 C24 C23 118.7(9)
C19 C24 H24 120.7
C23 C24 H24 120.7
C26 C25 C29 106.4(3)
C26 C25 P1 129.8(3)
C29 C25 P1 123.7(3)
C26 C25 Fe1 69.8(2)
C29 C25 Fe1 69.1(2)
P1 C25 Fe1 127.78(19)
C27 C26 C25 108.4(4)
C27 C26 Fe1 70.4(2)
C25 C26 Fe1 69.3(2)
C27 C26 H26 125.8
C25 C26 H26 125.8
Fe1 C26 H26 126.1
C28 C27 C26 108.4(4)
C28 C27 Fe1 70.0(2)
C26 C27 Fe1 69.1(2)
C28 C27 H27 125.8
C26 C27 H27 125.8
Fe1 C27 H27 126.7
C27 C28 C29 108.5(4)
C27 C28 Fe1 70.3(2)
C29 C28 Fe1 68.9(2)
C27 C28 H28 125.7
C29 C28 H28 125.7
Fe1 C28 H28 126.6
C28 C29 C25 108.2(4)
C28 C29 Fe1 70.6(2)
C25 C29 Fe1 69.4(2)
C28 C29 H29 125.9
C25 C29 H29 125.9
Fe1 C29 H29 125.7
C31 C30 C34 106.8(4)
C31 C30 P2 123.8(4)
C34 C30 P2 129.4(3)
C31 C30 Fe1 70.1(2)
C34 C30 Fe1 69.1(2)
P2 C30 Fe1 126.9(2)
C32 C31 C30 107.8(4)
C32 C31 Fe1 70.1(2)
C30 C31 Fe1 68.8(2)
C32 C31 H31 126.1
C30 C31 H31 126.1
Fe1 C31 H31 126.6
C33 C32 C31 108.7(4)
C33 C32 Fe1 69.5(3)
C31 C32 Fe1 69.5(2)
C33 C32 H32 125.6
C31 C32 H32 125.6
Fe1 C32 H32 126.9
C32 C33 C34 108.4(4)
C32 C33 Fe1 70.5(3)
C34 C33 Fe1 69.1(2)
C32 C33 H33 125.8
C34 C33 H33 125.8
Fe1 C33 H33 126.1
C33 C34 C30 108.3(4)
C33 C34 Fe1 70.3(2)
C30 C34 Fe1 69.4(2)
C33 C34 H34 125.9
C30 C34 H34 125.9
Fe1 C34 H34 126.0
H1W O1W H2W 101(6)

loop_
_geom_bond_atom_site_label_1
_geom_bond_atom_site_label_2
_geom_bond_distance
Fe1 C34 2.023(4)
Fe1 C30 2.026(4)
Fe1 C29 2.027(4)
Fe1 C25 2.030(3)
Fe1 C26 2.037(4)
Fe1 C33 2.039(4)
Fe1 C31 2.044(4)
Fe1 C28 2.050(4)
Fe1 C32 2.051(4)
Fe1 C27 2.054(4)
P1 O1 1.482(3)
P1 C25 1.781(4)
P1 C7 1.801(4)
P1 C1 1.803(4)
P2 O2 1.476(3)
P2 C30 1.778(4)
P2 C13 1.795(4)
P2 C19 1.796(6)
C1 C2 1.386(5)
C1 C6 1.390(5)
C2 C3 1.376(6)
C2 H2 0.9300
C3 C4 1.369(6)
C3 H3 0.9300
C4 C5 1.370(6)
C4 H4 0.9300
C5 C6 1.383(6)
C5 H5 0.9300
C6 H6 0.9300
C7 C12 1.367(6)
C7 C8 1.387(5)
C8 C9 1.379(6)
C8 H8 0.9300
C9 C10 1.346(6)
C9 H9 0.9300
C10 C11 1.377(6)
C10 H10 0.9300
C11 C12 1.389(5)
C11 H11 0.9300
C12 H12 0.9300
C13 C18 1.297(7)
C13 C14 1.318(7)
C14 C15 1.378(8)
C14 H14 0.9300
C15 C16 1.274(10)
C15 H15 0.9300
C16 C17 1.267(9)
C16 H16 0.9300
C17 C18 1.384(8)
C17 H17 0.9300
C18 H18 0.9300
C19 C20 1.374(8)
C19 C24 1.389(8)
C20 C21 1.380(10)
C20 H20 0.9300
C21 C22 1.32(2)
C21 H21 0.9300
C22 C23 1.399(19)
C22 H22 0.9300
C23 C24 1.407(11)
C23 H23 0.9300
C24 H24 0.9300
C25 C26 1.420(5)
C25 C29 1.437(5)
C26 C27 1.417(5)
C26 H26 0.9300
C27 C28 1.393(6)
C27 H27 0.9300
C28 C29 1.409(5)
C28 H28 0.9300
C29 H29 0.9300
C30 C31 1.429(5)
C30 C34 1.433(6)
C31 C32 1.415(6)
C31 H31 0.9300
C32 C33 1.398(6)
C32 H32 0.9300
C33 C34 1.406(6)
C33 H33 0.9300
C34 H34 0.9300
O1W H1W 0.80(5)
O1W H2W 1.10(8)

loop_
_geom_hbond_atom_site_label_D
_geom_hbond_atom_site_label_H
_geom_hbond_atom_site_label_A
_geom_hbond_distance_DH
_geom_hbond_distance_HA
_geom_hbond_distance_DA
_geom_hbond_angle_DHA
_geom_hbond_site_symmetry_A
O1W H1W O2 0.80(5) 2.02(5) 2.763(6) 154(5) 3_666
O1W H2W O1 1.10(8) 1.67(9) 2.764(5) 173(7) 2_655

loop_
_geom_torsion_atom_site_label_1
_geom_torsion_atom_site_label_2
_geom_torsion_atom_site_label_3
_geom_torsion_atom_site_label_4
_geom_torsion
O1 P1 C1 C2 165.3(3)
C25 P1 C1 C2 -68.9(3)
C7 P1 C1 C2 42.0(4)
O1 P1 C1 C6 -10.7(4)
C25 P1 C1 C6 115.2(3)
C7 P1 C1 C6 -134.0(3)
C6 C1 C2 C3 -0.9(6)
P1 C1 C2 C3 -176.8(3)
C1 C2 C3 C4 0.3(7)
C2 C3 C4 C5 0.6(7)
C3 C4 C5 C6 -0.7(7)
C4 C5 C6 C1 0.1(7)
C2 C1 C6 C5 0.7(6)
P1 C1 C6 C5 176.8(3)
O1 P1 C7 C12 133.7(4)
C25 P1 C7 C12 9.2(4)
C1 P1 C7 C12 -103.9(4)
O1 P1 C7 C8 -47.5(4)
C25 P1 C7 C8 -172.1(3)
C1 P1 C7 C8 74.9(4)
C12 C7 C8 C9 0.4(6)
P1 C7 C8 C9 -178.4(3)
C7 C8 C9 C10 0.0(7)
C8 C9 C10 C11 -0.7(7)
C9 C10 C11 C12 1.0(7)
C8 C7 C12 C11 -0.1(7)
P1 C7 C12 C11 178.7(3)
C10 C11 C12 C7 -0.6(7)
O2 P2 C13 C18 -113.1(7)
C30 P2 C13 C18 9.7(7)
C19 P2 C13 C18 124.0(7)
O2 P2 C13 C14 57.6(6)
C30 P2 C13 C14 -179.6(6)
C19 P2 C13 C14 -65.3(7)
C18 C13 C14 C15 -5.9(13)
P2 C13 C14 C15 -177.5(8)
C13 C14 C15 C16 3.4(17)
C14 C15 C16 C17 2.5(17)
C15 C16 C17 C18 -5.6(18)
C14 C13 C18 C17 2.8(14)
P2 C13 C18 C17 174.1(8)
C16 C17 C18 C13 3.0(19)
O2 P2 C19 C20 -168.1(4)
C30 P2 C19 C20 67.3(5)
C13 P2 C19 C20 -46.3(5)
O2 P2 C19 C24 13.5(5)
C30 P2 C19 C24 -111.1(4)
C13 P2 C19 C24 135.3(4)
C24 C19 C20 C21 1.2(9)
P2 C19 C20 C21 -177.2(5)
C19 C20 C21 C22 -1.4(15)
C20 C21 C22 C23 1(2)
C21 C22 C23 C24 0(2)
C20 C19 C24 C23 -0.2(8)
P2 C19 C24 C23 178.2(5)
C22 C23 C24 C19 -0.4(13)
O1 P1 C25 C26 141.0(3)
C7 P1 C25 C26 -94.8(4)
C1 P1 C25 C26 16.3(4)
O1 P1 C25 C29 -42.0(3)
C7 P1 C25 C29 82.1(3)
C1 P1 C25 C29 -166.7(3)
O1 P1 C25 Fe1 46.6(3)
C7 P1 C25 Fe1 170.7(2)
C1 P1 C25 Fe1 -78.1(3)
C34 Fe1 C25 C26 170.5(3)
C30 Fe1 C25 C26 -45.1(8)
C29 Fe1 C25 C26 117.6(3)
C33 Fe1 C25 C26 -155.9(3)
C31 Fe1 C25 C26 -74.1(3)
C28 Fe1 C25 C26 80.2(3)
C32 Fe1 C25 C26 -113.7(3)
C27 Fe1 C25 C26 37.4(2)
C34 Fe1 C25 C29 52.9(4)
C30 Fe1 C25 C29 -162.6(7)
C26 Fe1 C25 C29 -117.6(3)
C33 Fe1 C25 C29 86.6(3)
C31 Fe1 C25 C29 168.3(3)
C28 Fe1 C25 C29 -37.4(2)
C32 Fe1 C25 C29 128.8(3)
C27 Fe1 C25 C29 -80.1(3)
C34 Fe1 C25 P1 -64.2(4)
C30 Fe1 C25 P1 80.2(8)
C29 Fe1 C25 P1 -117.1(4)
C26 Fe1 C25 P1 125.3(4)
C33 Fe1 C25 P1 -30.6(3)
C31 Fe1 C25 P1 51.2(4)
C28 Fe1 C25 P1 -154.6(3)
C32 Fe1 C25 P1 11.6(3)
C27 Fe1 C25 P1 162.7(3)
C29 C25 C26 C27 0.0(4)
P1 C25 C26 C27 177.3(3)
Fe1 C25 C26 C27 -59.8(3)
C29 C25 C26 Fe1 59.7(2)
P1 C25 C26 Fe1 -122.9(3)
C34 Fe1 C26 C27 -34.4(10)
C30 Fe1 C26 C27 -71.6(3)
C29 Fe1 C26 C27 80.4(3)
C25 Fe1 C26 C27 119.5(3)
C33 Fe1 C26 C27 167.1(4)
C31 Fe1 C26 C27 -113.2(3)
C28 Fe1 C26 C27 36.7(2)
C32 Fe1 C26 C27 -156.6(3)
C34 Fe1 C26 C25 -153.9(8)
C30 Fe1 C26 C25 168.9(2)
C29 Fe1 C26 C25 -39.1(2)
C33 Fe1 C26 C25 47.6(5)
C31 Fe1 C26 C25 127.3(2)
C28 Fe1 C26 C25 -82.8(2)
C32 Fe1 C26 C25 83.9(3)
C27 Fe1 C26 C25 -119.5(3)
C25 C26 C27 C28 0.0(4)
Fe1 C26 C27 C28 -59.1(3)
C25 C26 C27 Fe1 59.1(3)
C34 Fe1 C27 C28 -68.3(3)
C30 Fe1 C27 C28 -110.4(3)
C29 Fe1 C27 C28 37.4(2)
C25 Fe1 C27 C28 82.2(3)
C26 Fe1 C27 C28 120.0(3)
C33 Fe1 C27 C28 -30.1(9)
C31 Fe1 C27 C28 -154.4(2)
C32 Fe1 C27 C28 168.9(3)
C34 Fe1 C27 C26 171.8(2)
C30 Fe1 C27 C26 129.7(2)
C29 Fe1 C27 C26 -82.6(3)
C25 Fe1 C27 C26 -37.7(2)
C33 Fe1 C27 C26 -150.1(7)
C31 Fe1 C27 C26 85.6(3)
C28 Fe1 C27 C26 -120.0(3)
C32 Fe1 C27 C26 49.0(4)
C26 C27 C28 C29 0.0(4)
Fe1 C27 C28 C29 -58.5(3)
C26 C27 C28 Fe1 58.5(3)
C34 Fe1 C28 C27 131.4(3)
C30 Fe1 C28 C27 87.3(3)
C29 Fe1 C28 C27 -120.0(3)
C25 Fe1 C28 C27 -81.6(3)
C26 Fe1 C28 C27 -37.5(2)
C33 Fe1 C28 C27 171.7(2)
C31 Fe1 C28 C27 52.6(5)
C32 Fe1 C28 C27 -157.8(7)
C34 Fe1 C28 C29 -108.6(3)
C30 Fe1 C28 C29 -152.7(2)
C25 Fe1 C28 C29 38.4(2)
C26 Fe1 C28 C29 82.5(2)
C33 Fe1 C28 C29 -68.3(3)
C31 Fe1 C28 C29 172.5(3)
C32 Fe1 C28 C29 -37.8(8)
C27 Fe1 C28 C29 120.0(3)
C27 C28 C29 C25 0.0(4)
Fe1 C28 C29 C25 -59.4(2)
C27 C28 C29 Fe1 59.4(3)
C26 C25 C29 C28 0.0(4)
P1 C25 C29 C28 -177.5(3)
Fe1 C25 C29 C28 60.2(3)
C26 C25 C29 Fe1 -60.2(2)
P1 C25 C29 Fe1 122.3(3)
C34 Fe1 C29 C28 88.2(3)
C30 Fe1 C29 C28 53.8(4)
C25 Fe1 C29 C28 -119.1(3)
C26 Fe1 C29 C28 -80.6(3)
C33 Fe1 C29 C28 130.8(3)
C31 Fe1 C29 C28 -164.1(7)
C32 Fe1 C29 C28 169.4(3)
C27 Fe1 C29 C28 -36.7(2)
C34 Fe1 C29 C25 -152.7(2)
C30 Fe1 C29 C25 172.9(3)
C26 Fe1 C29 C25 38.6(2)
C33 Fe1 C29 C25 -110.1(3)
C31 Fe1 C29 C25 -44.9(9)
C28 Fe1 C29 C25 119.1(3)
C32 Fe1 C29 C25 -71.4(3)
C27 Fe1 C29 C25 82.4(2)
O2 P2 C30 C31 28.3(4)
C13 P2 C30 C31 -93.0(3)
C19 P2 C30 C31 152.6(4)
O2 P2 C30 C34 -153.5(3)
C13 P2 C30 C34 85.2(4)
C19 P2 C30 C34 -29.2(4)
O2 P2 C30 Fe1 -61.2(3)
C13 P2 C30 Fe1 177.6(3)
C19 P2 C30 Fe1 63.1(3)
C34 Fe1 C30 C31 117.8(4)
C29 Fe1 C30 C31 168.0(3)
C25 Fe1 C30 C31 -35.2(9)
C26 Fe1 C30 C31 -72.4(3)
C33 Fe1 C30 C31 80.4(3)
C28 Fe1 C30 C31 -155.8(3)
C32 Fe1 C30 C31 37.4(3)
C27 Fe1 C30 C31 -113.3(3)
C29 Fe1 C30 C34 50.2(4)
C25 Fe1 C30 C34 -153.0(7)
C26 Fe1 C30 C34 169.8(3)
C33 Fe1 C30 C34 -37.4(3)
C31 Fe1 C30 C34 -117.8(4)
C28 Fe1 C30 C34 86.4(3)
C32 Fe1 C30 C34 -80.4(3)
C27 Fe1 C30 C34 129.0(3)
C34 Fe1 C30 P2 -124.3(4)
C29 Fe1 C30 P2 -74.1(4)
C25 Fe1 C30 P2 82.7(8)
C26 Fe1 C30 P2 45.5(4)
C33 Fe1 C30 P2 -161.7(4)
C31 Fe1 C30 P2 117.9(4)
C28 Fe1 C30 P2 -37.9(4)
C32 Fe1 C30 P2 155.3(4)
C27 Fe1 C30 P2 4.7(3)
C34 C30 C31 C32 0.3(4)
P2 C30 C31 C32 178.9(3)
Fe1 C30 C31 C32 -59.4(3)
C34 C30 C31 Fe1 59.7(3)
P2 C30 C31 Fe1 -121.7(3)
C34 Fe1 C31 C32 80.4(3)
C30 Fe1 C31 C32 119.3(4)
C29 Fe1 C31 C32 -32.7(9)
C25 Fe1 C31 C32 -69.5(3)
C26 Fe1 C31 C32 -111.4(3)
C33 Fe1 C31 C32 36.7(3)
C28 Fe1 C31 C32 169.5(4)
C27 Fe1 C31 C32 -154.8(3)
C34 Fe1 C31 C30 -38.9(3)
C29 Fe1 C31 C30 -152.0(7)
C25 Fe1 C31 C30 171.2(2)
C26 Fe1 C31 C30 129.3(3)
C33 Fe1 C31 C30 -82.6(3)
C28 Fe1 C31 C30 50.2(5)
C32 Fe1 C31 C30 -119.3(4)
C27 Fe1 C31 C30 85.9(3)
C30 C31 C32 C33 0.0(5)
Fe1 C31 C32 C33 -58.6(3)
C30 C31 C32 Fe1 58.6(3)
C34 Fe1 C32 C33 37.6(3)
C30 Fe1 C32 C33 82.4(3)
C29 Fe1 C32 C33 -68.5(3)
C25 Fe1 C32 C33 -109.6(3)
C26 Fe1 C32 C33 -152.6(3)
C31 Fe1 C32 C33 120.4(4)
C28 Fe1 C32 C33 -38.0(8)
C27 Fe1 C32 C33 173.5(3)
C34 Fe1 C32 C31 -82.8(3)
C30 Fe1 C32 C31 -38.0(3)
C29 Fe1 C32 C31 171.2(2)
C25 Fe1 C32 C31 130.0(3)
C26 Fe1 C32 C31 87.0(3)
C33 Fe1 C32 C31 -120.4(4)
C28 Fe1 C32 C31 -158.4(6)
C27 Fe1 C32 C31 53.1(5)
C31 C32 C33 C34 -0.4(5)
Fe1 C32 C33 C34 -58.9(3)
C31 C32 C33 Fe1 58.6(3)
C34 Fe1 C33 C32 -119.6(4)
C30 Fe1 C33 C32 -81.4(3)
C29 Fe1 C33 C32 130.3(3)
C25 Fe1 C33 C32 86.6(3)
C26 Fe1 C33 C32 54.1(5)
C31 Fe1 C33 C32 -37.1(3)
C28 Fe1 C33 C32 169.3(3)
C27 Fe1 C33 C32 -166.4(7)
C30 Fe1 C33 C34 38.2(3)
C29 Fe1 C33 C34 -110.1(3)
C25 Fe1 C33 C34 -153.8(3)
C26 Fe1 C33 C34 173.7(3)
C31 Fe1 C33 C34 82.5(3)
C28 Fe1 C33 C34 -71.1(3)
C32 Fe1 C33 C34 119.6(4)
C27 Fe1 C33 C34 -46.8(9)
C32 C33 C34 C30 0.5(5)
Fe1 C33 C34 C30 -59.2(3)
C32 C33 C34 Fe1 59.8(3)
C31 C30 C34 C33 -0.5(4)
P2 C30 C34 C33 -179.0(3)
Fe1 C30 C34 C33 59.8(3)
C31 C30 C34 Fe1 -60.3(3)
P2 C30 C34 Fe1 121.2(3)
C30 Fe1 C34 C33 -119.3(4)
C29 Fe1 C34 C33 86.1(3)
C25 Fe1 C34 C33 50.1(5)
C26 Fe1 C34 C33 -163.7(8)
C31 Fe1 C34 C33 -80.7(3)
C28 Fe1 C34 C33 129.1(3)
C32 Fe1 C34 C33 -37.1(3)
C27 Fe1 C34 C33 167.7(3)
C29 Fe1 C34 C30 -154.6(2)
C25 Fe1 C34 C30 169.5(3)
C26 Fe1 C34 C30 -44.4(10)
C33 Fe1 C34 C30 119.3(4)
C31 Fe1 C34 C30 38.6(3)
C28 Fe1 C34 C30 -111.6(3)
C32 Fe1 C34 C30 82.3(3)
C27 Fe1 C34 C30 -72.9(3)
